data_1549609
loop_
_publ_author_name
'Ahmad, Nazir'
'Younus, Hussein A.'
'Chughtai, Adeel H.'
'Van Hecke, Kristof'
'Khattak, Zafar A. K.'
'Gaoke, Zhang'
'Danish, Muhammad'
'Verpoort, Francis'

_publ_section_title
;
 Synthesis of 2D MOF having potential for efficient dye adsorption and
 catalytic applications
;
_journal_issue 16
_journal_name_full 'Catalysis Science &amp; Technology'
_journal_page_first 4010
_journal_paper_doi 10.1039/C8CY00579F
_journal_volume 8
_journal_year 2018
_chemical_formula_moiety 'C28 H18 Cu3 N10 O15'
_chemical_formula_sum 'C28 H18 Cu3 N10 O15'
_chemical_formula_weight 925.17
_space_group_crystal_system monoclinic
_space_group_IT_number 15
_space_group_name_Hall '-C 2yc'
_space_group_name_H-M_alt 'C 1 2/c 1'
_symmetry_space_group_name_Hall '-C 2yc'
_symmetry_space_group_name_H-M 'C 1 2/c 1'
_atom_sites_solution_hydrogens geom
_atom_sites_solution_primary direct
_audit_creation_date 2015-09-05
_audit_creation_method
;
Olex2 1.2
(compiled 2015.01.26 svn.r3151 for OlexSys, GUI svn.r4998)
;
_audit_update_record
;
2015-09-11 deposited with the CCDC.
2018-06-21 downloaded from the CCDC.
;
_cell_angle_alpha 90
_cell_angle_beta 91.413(6)
_cell_angle_gamma 90
_cell_formula_units_Z 8
_cell_length_a 31.9770(19)
_cell_length_b 18.3536(13)
_cell_length_c 14.7633(9)
_cell_measurement_reflns_used 2445
_cell_measurement_temperature 100(2)
_cell_measurement_theta_max 75.2400
_cell_measurement_theta_min 4.0450
_cell_volume 8661.8(10)
_computing_cell_refinement
;
CrysAlisPro, Agilent Technologies,
Version 1.171.36.28 (release 01-02-2013 CrysAlis171 .NET)
(compiled Feb  1 2013,16:14:44)
;
_computing_data_collection
;
CrysAlisPro, Agilent Technologies,
Version 1.171.36.28 (release 01-02-2013 CrysAlis171 .NET)
(compiled Feb  1 2013,16:14:44)
;
_computing_data_reduction
;
CrysAlisPro, Agilent Technologies,
Version 1.171.36.28 (release 01-02-2013 CrysAlis171 .NET)
(compiled Feb  1 2013,16:14:44)
;
_computing_molecular_graphics 'Olex2 (Dolomanov et al., 2009)'
_computing_publication_material 'Olex2 (Dolomanov et al., 2009)'
_computing_structure_refinement 'ShelXL (Sheldrick, 2008)'
_computing_structure_solution 'ShelXS (Sheldrick, 2008)'
_diffrn_ambient_temperature 100.0(1)
_diffrn_detector_area_resol_mean 10.4839
_diffrn_measured_fraction_theta_full 0.861
_diffrn_measured_fraction_theta_max 0.882
_diffrn_measurement_details
;
#__ type_ start__ end____ width___ exp.time_
  1 omega -114.00  -11.00   1.0000    5.0000
omega____ theta____ kappa____ phi______ frames
    -      -39.7283  -60.0000 -156.0000 103

#__ type_ start__ end____ width___ exp.time_
  2 omega  -42.00   27.00   1.0000    5.0000
omega____ theta____ kappa____ phi______ frames
    -      -39.7283   60.0000  -17.0000 69

#__ type_ start__ end____ width___ exp.time_
  3 omega -108.00  -83.00   1.0000   30.0000
omega____ theta____ kappa____ phi______ frames
    -      -61.5000  -60.0000 -156.0000 25

#__ type_ start__ end____ width___ exp.time_
  4 omega   86.00  112.00   1.0000   30.0000
omega____ theta____ kappa____ phi______ frames
    -      113.0000   60.0000  -17.0000 26

#__ type_ start__ end____ width___ exp.time_
  5 omega  140.00  178.00   1.0000   30.0000
omega____ theta____ kappa____ phi______ frames
    -      113.0000   60.0000  -17.0000 38

#__ type_ start__ end____ width___ exp.time_
  6 omega   40.00  130.00   1.0000   30.0000
omega____ theta____ kappa____ phi______ frames
    -      113.0000  -60.0000 -156.0000 90

#__ type_ start__ end____ width___ exp.time_
  7 omega   58.00  130.00   1.0000    5.0000
omega____ theta____ kappa____ phi______ frames
    -       39.7283  178.0000  -90.0000 72

#__ type_ start__ end____ width___ exp.time_
  8 omega  -42.00   13.00   1.0000   30.0000
omega____ theta____ kappa____ phi______ frames
    -      -61.5000   45.0000  150.0000 55

#__ type_ start__ end____ width___ exp.time_
  9 omega  -64.00  -39.00   1.0000   30.0000
omega____ theta____ kappa____ phi______ frames
    -      -61.5000   60.0000  -17.0000 25

#__ type_ start__ end____ width___ exp.time_
 10 omega   40.00   96.00   1.0000   30.0000
omega____ theta____ kappa____ phi______ frames
    -      113.0000  -45.0000  120.0000 56

#__ type_ start__ end____ width___ exp.time_
 11 omega   57.00  137.00   1.0000   30.0000
omega____ theta____ kappa____ phi______ frames
    -      113.0000  178.0000   90.0000 80

#__ type_ start__ end____ width___ exp.time_
 12 omega   93.00  169.00   1.0000   30.0000
omega____ theta____ kappa____ phi______ frames
    -      113.0000   61.0000 -120.0000 76

#__ type_ start__ end____ width___ exp.time_
 13 omega  104.00  178.00   1.0000   30.0000
omega____ theta____ kappa____ phi______ frames
    -      113.0000   15.0000  150.0000 74

#__ type_ start__ end____ width___ exp.time_
 14 omega   52.00   84.00   1.0000   30.0000
omega____ theta____ kappa____ phi______ frames
    -      113.0000   15.0000  150.0000 32

#__ type_ start__ end____ width___ exp.time_
 15 omega   50.00   76.00   1.0000   30.0000
omega____ theta____ kappa____ phi______ frames
    -      113.0000 -111.0000  -60.0000 26

#__ type_ start__ end____ width___ exp.time_
 16 omega   81.00   93.00   1.0000   30.0000
omega____ theta____ kappa____ phi______ frames
    -      113.0000 -111.0000  -60.0000 12

#__ type_ start__ end____ width___ exp.time_
 17 omega   38.00   98.00   1.0000   30.0000
omega____ theta____ kappa____ phi______ frames
    -      113.0000  -45.0000   60.0000 60
;
_diffrn_measurement_device_type 'SuperNova, Dual, Cu at zero, Atlas'
_diffrn_measurement_method '\w scans'
_diffrn_orient_matrix_UB_11 0.0399074000
_diffrn_orient_matrix_UB_12 -0.0375200000
_diffrn_orient_matrix_UB_13 0.0375326000
_diffrn_orient_matrix_UB_21 -0.0262543000
_diffrn_orient_matrix_UB_22 -0.0415503000
_diffrn_orient_matrix_UB_23 0.0692591000
_diffrn_orient_matrix_UB_31 -0.0064722000
_diffrn_orient_matrix_UB_32 -0.0624103000
_diffrn_orient_matrix_UB_33 -0.0685314000
_diffrn_radiation_monochromator mirror
_diffrn_radiation_type CuK\a
_diffrn_radiation_wavelength 1.54184
_diffrn_reflns_av_R_equivalents 0.0865
_diffrn_reflns_av_unetI/netI 0.1050
_diffrn_reflns_Laue_measured_fraction_full 0.861
_diffrn_reflns_Laue_measured_fraction_max 0.882
_diffrn_reflns_limit_h_max 38
_diffrn_reflns_limit_h_min -37
_diffrn_reflns_limit_k_max 20
_diffrn_reflns_limit_k_min -20
_diffrn_reflns_limit_l_max 17
_diffrn_reflns_limit_l_min -17
_diffrn_reflns_number 19463
_diffrn_reflns_point_group_measured_fraction_full 0.861
_diffrn_reflns_point_group_measured_fraction_max 0.882
_diffrn_reflns_theta_full 67.684
_diffrn_reflns_theta_max 66.599
_diffrn_reflns_theta_min 4.060
_diffrn_source 'SuperNova (Cu) X-ray Source'
_exptl_absorpt_coefficient_mu 2.330
_exptl_absorpt_correction_T_max 1.00000
_exptl_absorpt_correction_T_min 0.84545
_exptl_absorpt_correction_type multi-scan
_exptl_absorpt_process_details
;
CrysAlisPro, Agilent Technologies,
Version 1.171.36.28 (release 01-02-2013 CrysAlis171 .NET)
(compiled Feb  1 2013,16:14:44)
Empirical absorption correction using spherical harmonics,
 implemented in SCALE3 ABSPACK scaling algorithm.
;
_exptl_crystal_colour 'clear blue'
_exptl_crystal_colour_lustre clear
_exptl_crystal_colour_primary blue
_exptl_crystal_density_diffrn 1.419
_exptl_crystal_description block
_exptl_crystal_F_000 3704
_exptl_crystal_size_max 0.104
_exptl_crystal_size_mid 0.065
_exptl_crystal_size_min 0.03
_refine_diff_density_max 2.520
_refine_diff_density_min -0.848
_refine_diff_density_rms 0.150
_refine_ls_extinction_method none
_refine_ls_goodness_of_fit_ref 0.946
_refine_ls_hydrogen_treatment constr
_refine_ls_matrix_type full
_refine_ls_number_parameters 508
_refine_ls_number_reflns 6741
_refine_ls_number_restraints 426
_refine_ls_restrained_S_all 0.936
_refine_ls_R_factor_all 0.1055
_refine_ls_R_factor_gt 0.0777
_refine_ls_shift/su_max 0.000
_refine_ls_shift/su_mean 0.000
_refine_ls_structure_factor_coef Fsqd
_refine_ls_weighting_details 'w=1/[\s^2^(Fo^2^)+(0.1221P)^2^] where P=(Fo^2^+2Fc^2^)/3'
_refine_ls_weighting_scheme calc
_refine_ls_wR_factor_gt 0.1912
_refine_ls_wR_factor_ref 0.2179
_reflns_Friedel_coverage 0.000
_reflns_number_gt 4319
_reflns_number_total 6741
_reflns_threshold_expression 'I > 2\s(I)'
_cod_data_source_file c8cy00579f2.cif
_cod_data_source_block fv060
_cod_depositor_comments 'Adding full bibliography for 1549609.cif.'
_cod_database_code 1549609
_shelxl_version_number 2013-4
_chemical_oxdiff_formula 'C28 H18 Cu3 N10 O15'
_shelx_space_group_comment
;
The symmetry employed for this shelxl refinement is uniquely defined
by the following loop, which should always be used as a source of
symmetry information in preference to the above space-group names.
They are only intended as comments.
;
_reflns_odcompleteness_completeness 86.57
_reflns_odcompleteness_iscentric 1
_reflns_odcompleteness_theta 74.33
_olex2_refinement_description
;
1. Fixed Uiso
 At 1.2 times of:
  All C(H) groups
 At 1.5 times of:
  All C(H,H,H) groups
2. Rigid bond restraints
 All non-hydrogen atoms
 with sigma for 1-2 distances of 0.0025 and sigma for 1-3 distances of 0.0025
3. Uiso/Uaniso restraints and constraints
All non-hydrogen atoms have similar U: within 1.7A with sigma of 0.005 and
sigma for terminal atoms of 0.02
4.a Aromatic/amide H refined with riding coordinates:
 C3(H3), C5(H5), C7(H7), C11(H11), C15(H15), C17(H17), C19(H19), C28(H28),
 C29(H29)
4.b Idealised Me refined as rotating group:
 C22(H22A,H22B,H22C), C23(H23A,H23B,H23C), C24(H24A,H24B,H24C)
;
_olex2_computing_structure_refinement_long 'ShelXL (Sheldrick, 2008)'
_olex2_computing_structure_solution_long 'ShelXS (Sheldrick, 2008)'
_olex2_exptl_crystal_mounting_method 'mounted on a nylon loop'
_olex2_submission_special_instructions 'No special instructions were received'

loop_
_space_group_symop_operation_xyz
'x, y, z'
'-x, y, -z+1/2'
'x+1/2, y+1/2, z'
'-x+1/2, y+1/2, -z+1/2'
'-x, -y, -z'
'x, -y, z-1/2'
'-x+1/2, -y+1/2, -z'
'x+1/2, -y+1/2, z-1/2'

loop_
_atom_site_label
_atom_site_type_symbol
_atom_site_fract_x
_atom_site_fract_y
_atom_site_fract_z
_atom_site_U_iso_or_equiv
_atom_site_adp_type
_atom_site_occupancy
_atom_site_site_symmetry_order
_atom_site_calc_flag
_atom_site_refinement_flags_posn
_atom_site_refinement_flags_adp
Cu1 Cu 0.26066(2) 0.07211(5) 0.18180(5) 0.0186(2) Uani 1 1 d . U
Cu2 Cu 0.23850(2) -0.00245(5) 0.32624(5) 0.0186(2) Uani 1 1 d . U
Cu3 Cu 0.02472(2) -0.22609(5) 0.32311(6) 0.0213(2) Uani 1 1 d . U
O1 O 0.27724(12) -0.0211(2) 0.1296(3) 0.0244(7) Uani 1 1 d . U
O2 O 0.25402(13) -0.0837(2) 0.2487(3) 0.0251(7) Uani 1 1 d . U
O3 O 0.31475(12) 0.0772(3) 0.2466(3) 0.0261(8) Uani 1 1 d . U
O4 O 0.29744(12) 0.0071(3) 0.3658(3) 0.0267(8) Uani 1 1 d . U
O5 O 0.20270(12) 0.0499(3) 0.1391(3) 0.0257(8) Uani 1 1 d . U
O6 O 0.18270(11) -0.0029(3) 0.2689(3) 0.0248(8) Uani 1 1 d . U
O7 O 0.27829(12) 0.1369(2) 0.0655(3) 0.0252(8) Uani 1 1 d . U
O8 O 0.22357(13) -0.0608(3) 0.4480(3) 0.0273(9) Uani 1 1 d . U
O9 O 0.23943(13) 0.1538(2) 0.2517(3) 0.0247(8) Uani 1 1 d . U
O10 O 0.22596(13) 0.0926(2) 0.3793(3) 0.0243(8) Uani 1 1 d . U
O11 O 0.05189(12) -0.1449(3) 0.2618(3) 0.0273(8) Uani 1 1 d . U
O12 O 0.05510(12) -0.2950(3) 0.2483(3) 0.0281(8) Uani 1 1 d . U
O13 O -0.00832(13) -0.3085(3) 0.3675(3) 0.0289(9) Uani 1 1 d . U
O14 O -0.01639(12) -0.1566(3) 0.3711(3) 0.0272(9) Uani 1 1 d . U
O15 O 0.06762(14) -0.2143(3) 0.4355(3) 0.0375(11) Uani 1 1 d . U
N1 N 0.32320(18) -0.2050(4) -0.0929(4) 0.0358(11) Uani 1 1 d . U
N2 N 0.3330(2) -0.2623(4) -0.1300(4) 0.0436(14) Uani 1 1 d . U
N3 N 0.3422(3) -0.3105(5) -0.1718(5) 0.072(3) Uani 1 1 d . U
N4 N 0.43964(18) -0.0307(4) 0.5324(5) 0.0456(13) Uani 1 1 d . U
N5 N 0.41630(19) -0.0801(4) 0.5618(5) 0.0443(14) Uani 1 1 d . U
N6 N 0.3971(2) -0.1246(5) 0.5907(5) 0.0549(19) Uani 1 1 d . U
N7 N 0.07803(18) 0.0453(4) -0.0660(4) 0.0413(12) Uani 1 1 d . U
N8 N 0.04973(18) 0.0160(4) -0.1139(4) 0.0390(13) Uani 1 1 d . U
N9 N 0.0254(2) -0.0062(4) -0.1632(5) 0.0472(16) Uani 1 1 d . U
N10 N 0.31026(16) 0.2202(3) -0.0195(4) 0.0284(10) Uani 1 1 d . U
C1 C 0.26826(16) -0.0760(3) 0.1712(3) 0.0166(8) Uani 1 1 d . U
C2 C 0.28002(17) -0.1485(4) 0.1240(4) 0.0212(8) Uani 1 1 d . U
C3 C 0.29761(18) -0.1470(4) 0.0366(4) 0.0257(10) Uani 1 1 d . U
H3 H 0.3028 -0.1020 0.0070 0.031 Uiso 1 1 calc R .
C4 C 0.30691(19) -0.2117(4) -0.0041(4) 0.0278(10) Uani 1 1 d . U
C5 C 0.29931(17) -0.2791(4) 0.0375(4) 0.0227(9) Uani 1 1 d . U
H5 H 0.3060 -0.3234 0.0078 0.027 Uiso 1 1 calc R .
C6 C 0.28203(17) -0.2798(3) 0.1220(4) 0.0203(9) Uani 1 1 d . U
C7 C 0.27237(17) -0.2150(3) 0.1655(4) 0.0202(9) Uani 1 1 d . U
H7 H 0.2605 -0.2162 0.2239 0.024 Uiso 1 1 calc R .
C8 C 0.27114(17) -0.3502(4) 0.1681(4) 0.0208(10) Uani 1 1 d . U
C9 C 0.32244(17) 0.0449(4) 0.3210(4) 0.0242(9) Uani 1 1 d . U
C10 C 0.36725(17) 0.0517(4) 0.3579(4) 0.0262(11) Uani 1 1 d . U
C11 C 0.38091(19) 0.0061(4) 0.4283(5) 0.0323(12) Uani 1 1 d . U
H11 H 0.3626 -0.0290 0.4532 0.039 Uiso 1 1 calc R .
C12 C 0.4222(2) 0.0130(5) 0.4615(5) 0.0394(13) Uani 1 1 d . U
C13 C 0.17672(16) 0.0174(4) 0.1887(4) 0.0237(9) Uani 1 1 d . U
C14 C 0.13509(17) -0.0004(4) 0.1443(4) 0.0264(10) Uani 1 1 d . U
C15 C 0.12428(18) 0.0307(4) 0.0614(4) 0.0302(11) Uani 1 1 d . U
H15 H 0.1421 0.0657 0.0347 0.036 Uiso 1 1 calc R .
C16 C 0.08635(19) 0.0098(4) 0.0168(5) 0.0343(11) Uani 1 1 d . U
C17 C 0.06131(18) -0.0426(4) 0.0549(5) 0.0319(11) Uani 1 1 d . U
H17 H 0.0366 -0.0585 0.0237 0.038 Uiso 1 1 calc R .
C18 C 0.07211(18) -0.0718(4) 0.1384(4) 0.0283(10) Uani 1 1 d . U
C19 C 0.10839(16) -0.0496(4) 0.1859(4) 0.0250(10) Uani 1 1 d . U
H19 H 0.1147 -0.0676 0.2451 0.030 Uiso 1 1 calc R .
C20 C 0.04435(17) -0.1296(4) 0.1807(4) 0.0267(10) Uani 1 1 d . U
C21 C 0.30082(18) 0.1942(4) 0.0615(4) 0.0246(10) Uani 1 1 d . U
C22 C 0.3164(2) 0.2331(4) 0.1442(4) 0.0294(13) Uani 1 1 d . U
H22A H 0.3047 0.2104 0.1980 0.044 Uiso 1 1 calc GR .
H22B H 0.3078 0.2843 0.1411 0.044 Uiso 1 1 calc GR .
H22C H 0.3470 0.2303 0.1479 0.044 Uiso 1 1 calc GR .
C23 C 0.2970(3) 0.1798(5) -0.1012(5) 0.0430(18) Uani 1 1 d . U
H23A H 0.3054 0.1286 -0.0950 0.065 Uiso 1 1 calc GR .
H23B H 0.3102 0.2010 -0.1543 0.065 Uiso 1 1 calc GR .
H23C H 0.2665 0.1827 -0.1089 0.065 Uiso 1 1 calc GR .
C24 C 0.3323(2) 0.2879(4) -0.0337(5) 0.0360(15) Uani 1 1 d . U
H24A H 0.3148 0.3208 -0.0706 0.054 Uiso 1 1 calc GR .
H24B H 0.3584 0.2781 -0.0651 0.054 Uiso 1 1 calc GR .
H24C H 0.3388 0.3108 0.0249 0.054 Uiso 1 1 calc GR .
C26 C 0.04120(17) -0.3251(4) 0.1763(4) 0.0269(10) Uani 1 1 d . U
C27 C 0.06734(18) -0.3859(4) 0.1409(5) 0.0300(11) Uani 1 1 d . U
C28 C 0.05227(19) -0.4325(4) 0.0706(5) 0.0349(13) Uani 1 1 d . U
H28 H 0.0248 -0.4263 0.0458 0.042 Uiso 1 1 calc R .
C29 C 0.10745(18) -0.3963(4) 0.1773(4) 0.0275(12) Uani 1 1 d . U
H29 H 0.1172 -0.3671 0.2266 0.033 Uiso 1 1 calc R .

loop_
_atom_site_aniso_label
_atom_site_aniso_U_11
_atom_site_aniso_U_22
_atom_site_aniso_U_33
_atom_site_aniso_U_23
_atom_site_aniso_U_13
_atom_site_aniso_U_12
Cu1 0.0184(4) 0.0109(5) 0.0267(4) 0.0001(3) 0.0021(3) -0.0019(3)
Cu2 0.0184(4) 0.0107(5) 0.0267(4) 0.0005(3) 0.0020(3) -0.0024(3)
Cu3 0.0144(4) 0.0193(6) 0.0303(5) -0.0002(4) 0.0019(3) -0.0003(3)
O1 0.0323(18) 0.0116(15) 0.0295(17) 0.0002(12) 0.0053(14) -0.0020(13)
O2 0.0348(19) 0.0159(17) 0.0248(15) 0.0007(12) 0.0044(14) 0.0013(14)
O3 0.0204(14) 0.022(2) 0.0361(18) 0.0040(14) -0.0007(12) -0.0071(12)
O4 0.0222(13) 0.024(2) 0.0341(18) 0.0027(14) -0.0009(12) -0.0042(12)
O5 0.0210(13) 0.025(2) 0.0314(17) 0.0044(15) 0.0014(12) -0.0053(12)
O6 0.0182(13) 0.026(2) 0.0303(16) -0.0017(14) 0.0040(11) -0.0054(12)
O7 0.0273(18) 0.015(2) 0.0330(16) 0.0032(14) 0.0060(13) -0.0035(13)
O8 0.0295(19) 0.021(2) 0.0323(17) 0.0052(15) 0.0107(14) 0.0025(16)
O9 0.0346(19) 0.0130(18) 0.0267(18) 0.0018(13) 0.0035(15) 0.0027(14)
O10 0.035(2) 0.0127(18) 0.0251(17) 0.0007(14) 0.0016(15) -0.0012(14)
O11 0.0218(17) 0.0224(19) 0.0379(17) -0.0024(15) 0.0027(14) -0.0064(15)
O12 0.0204(17) 0.026(2) 0.0375(19) -0.0046(15) 0.0004(13) 0.0051(15)
O13 0.0264(19) 0.024(2) 0.036(2) 0.0056(19) 0.0001(15) -0.0045(15)
O14 0.0223(17) 0.023(2) 0.036(2) -0.0014(18) -0.0004(14) 0.0074(15)
O15 0.029(2) 0.041(4) 0.042(2) -0.0049(18) -0.0129(17) 0.0014(17)
N1 0.043(3) 0.030(3) 0.035(2) 0.0034(17) 0.0114(19) 0.004(2)
N2 0.061(3) 0.033(3) 0.038(3) 0.004(2) 0.013(2) 0.015(3)
N3 0.122(7) 0.047(5) 0.047(4) -0.001(3) 0.020(4) 0.033(5)
N4 0.035(2) 0.042(3) 0.059(3) 0.019(2) -0.012(2) -0.0086(19)
N5 0.035(3) 0.041(4) 0.057(3) 0.018(2) -0.007(2) -0.005(2)
N6 0.047(4) 0.046(5) 0.071(4) 0.026(4) -0.004(3) -0.008(3)
N7 0.034(2) 0.042(3) 0.048(2) 0.013(2) -0.0083(17) -0.006(2)
N8 0.034(2) 0.037(4) 0.045(3) 0.010(2) -0.0039(18) -0.002(2)
N9 0.046(3) 0.039(5) 0.057(4) 0.007(3) -0.011(3) -0.007(3)
N10 0.033(2) 0.019(3) 0.0338(19) 0.0044(18) 0.0016(19) -0.0080(18)
C1 0.0238(19) 0.0125(15) 0.0132(16) 0.0021(13) -0.0073(14) -0.0067(16)
C2 0.025(2) 0.0151(16) 0.0232(18) 0.0023(15) 0.0001(16) 0.0009(18)
C3 0.029(2) 0.019(2) 0.030(2) 0.0069(17) 0.0060(18) 0.002(2)
C4 0.029(2) 0.023(2) 0.032(2) 0.0024(16) 0.0068(18) 0.0003(19)
C5 0.021(2) 0.019(2) 0.028(2) -0.0038(16) 0.0044(17) 0.0027(19)
C6 0.023(2) 0.0145(19) 0.0231(19) -0.0017(16) -0.0025(16) 0.0008(17)
C7 0.026(2) 0.0148(18) 0.020(2) 0.0005(16) 0.0016(17) 0.0026(18)
C8 0.024(2) 0.015(2) 0.024(2) -0.0021(19) -0.0039(18) 0.002(2)
C9 0.0200(16) 0.020(2) 0.033(2) 0.0004(18) 0.0009(14) -0.0031(16)
C10 0.0208(18) 0.023(3) 0.035(2) -0.002(2) 0.0000(16) -0.0005(18)
C11 0.025(2) 0.029(3) 0.043(3) 0.005(2) -0.0021(18) -0.004(2)
C12 0.029(2) 0.037(3) 0.052(3) 0.014(2) -0.007(2) -0.005(2)
C13 0.0178(15) 0.021(2) 0.0324(18) 0.0004(19) 0.0033(13) -0.0035(15)
C14 0.0183(17) 0.025(3) 0.036(2) -0.0001(19) 0.0023(14) -0.0035(16)
C15 0.025(2) 0.029(3) 0.037(2) 0.004(2) 0.0004(16) -0.0083(19)
C16 0.026(2) 0.035(3) 0.041(2) 0.0074(19) -0.0019(16) -0.0040(19)
C17 0.022(2) 0.032(3) 0.042(2) 0.003(2) -0.0029(18) -0.0073(18)
C18 0.0190(19) 0.027(3) 0.039(2) 0.0002(17) 0.0030(17) -0.0036(16)
C19 0.0178(19) 0.023(3) 0.034(2) 0.000(2) 0.0048(16) -0.0012(16)
C20 0.017(2) 0.026(3) 0.037(2) -0.0004(18) 0.0050(18) -0.0003(17)
C21 0.026(2) 0.014(3) 0.0339(18) 0.0019(17) 0.0050(19) -0.0014(17)
C22 0.040(3) 0.013(4) 0.035(2) 0.005(2) -0.002(2) -0.006(2)
C23 0.062(5) 0.032(5) 0.035(2) 0.000(3) 0.001(3) -0.017(3)
C24 0.042(4) 0.022(4) 0.043(4) 0.010(3) -0.002(3) -0.012(3)
C26 0.018(2) 0.029(3) 0.033(2) -0.0009(18) 0.0054(18) 0.0025(17)
C27 0.0205(19) 0.030(3) 0.040(2) -0.0041(18) 0.0016(18) 0.0048(18)
C28 0.023(2) 0.036(4) 0.046(3) -0.010(2) -0.001(2) 0.005(2)
C29 0.021(2) 0.027(4) 0.035(3) 0.000(2) 0.0003(19) 0.0022(19)

loop_
_atom_type_symbol
_atom_type_description
_atom_type_scat_dispersion_real
_atom_type_scat_dispersion_imag
_atom_type_scat_source
C C 0.0181 0.0091 'International Tables Vol C Tables 4.2.6.8 and 6.1.1.4'
H H 0.0000 0.0000 'International Tables Vol C Tables 4.2.6.8 and 6.1.1.4'
Cu Cu -1.9646 0.5888 'International Tables Vol C Tables 4.2.6.8 and 6.1.1.4'
N N 0.0311 0.0180 'International Tables Vol C Tables 4.2.6.8 and 6.1.1.4'
O O 0.0492 0.0322 'International Tables Vol C Tables 4.2.6.8 and 6.1.1.4'

loop_
_geom_angle_atom_site_label_1
_geom_angle_atom_site_label_2
_geom_angle_atom_site_label_3
_geom_angle
_geom_angle_site_symmetry_1
_geom_angle_site_symmetry_3
O1 Cu1 Cu2 86.89(12) . .
O1 Cu1 O3 89.38(19) . .
O1 Cu1 O5 87.43(18) . .
O1 Cu1 O7 95.10(17) . .
O3 Cu1 Cu2 83.21(13) . .
O3 Cu1 O5 166.26(18) . .
O3 Cu1 O7 96.70(16) . .
O5 Cu1 Cu2 83.27(12) . .
O5 Cu1 O7 96.90(16) . .
O7 Cu1 Cu2 178.00(13) . .
O9 Cu1 Cu2 82.39(13) . .
O9 Cu1 O1 169.13(18) . .
O9 Cu1 O3 91.15(19) . .
O9 Cu1 O5 89.51(18) . .
O9 Cu1 O7 95.61(17) . .
O2 Cu2 Cu1 81.12(13) . .
O2 Cu2 O4 89.24(19) . .
O2 Cu2 O6 89.16(18) . .
O2 Cu2 O8 99.99(18) . .
O2 Cu2 O10 166.73(18) . .
O4 Cu2 Cu1 85.36(13) . .
O4 Cu2 O8 91.57(17) . .
O6 Cu2 Cu1 84.99(12) . .
O6 Cu2 O4 170.35(18) . .
O6 Cu2 O8 98.08(17) . .
O6 Cu2 O10 89.05(18) . .
O8 Cu2 Cu1 176.73(12) . .
O10 Cu2 Cu1 85.62(12) . .
O10 Cu2 O4 90.33(19) . .
O10 Cu2 O8 93.28(17) . .
O11 Cu3 Cu3 83.45(13) . 2
O11 Cu3 O13 170.96(18) . .
O11 Cu3 O14 88.92(19) . .
O11 Cu3 O15 89.91(19) . .
O12 Cu3 Cu3 80.43(13) . 2
O12 Cu3 O11 89.9(2) . .
O12 Cu3 O13 88.2(2) . .
O12 Cu3 O14 164.85(18) . .
O12 Cu3 O15 100.71(18) . .
O13 Cu3 Cu3 87.52(13) . 2
O13 Cu3 O14 90.5(2) . .
O13 Cu3 O15 99.1(2) . .
O14 Cu3 Cu3 84.43(13) . 2
O14 Cu3 O15 94.39(19) . .
O15 Cu3 Cu3 173.27(15) . 2
C1 O1 Cu1 117.1(4) . .
C1 O2 Cu2 123.6(4) . .
C9 O3 Cu1 123.5(4) . .
C9 O4 Cu2 120.7(4) . .
C13 O5 Cu1 122.2(4) . .
C13 O6 Cu2 121.7(3) . .
C21 O7 Cu1 130.1(4) . .
C8 O9 Cu1 124.5(4) 4 .
C8 O10 Cu2 119.9(4) 4 .
C20 O11 Cu3 122.5(4) . .
C26 O12 Cu3 125.9(4) . .
C26 O13 Cu3 117.6(4) 2 .
C20 O14 Cu3 120.2(4) 2 .
N2 N1 C4 115.9(6) . .
N3 N2 N1 172.8(9) . .
N5 N4 C12 115.8(6) . .
N6 N5 N4 176.8(8) . .
N8 N7 C16 114.2(6) . .
N9 N8 N7 173.7(8) . .
C21 N10 C23 119.3(6) . .
C21 N10 C24 124.1(6) . .
C24 N10 C23 116.5(6) . .
O1 C1 O2 130.7(6) . .
O1 C1 C2 114.8(5) . .
O2 C1 C2 114.3(5) . .
C3 C2 C1 119.8(6) . .
C7 C2 C1 120.5(5) . .
C7 C2 C3 119.7(6) . .
C2 C3 H3 120.8 . .
C4 C3 C2 118.5(6) . .
C4 C3 H3 120.8 . .
C3 C4 N1 114.6(6) . .
C3 C4 C5 122.2(6) . .
C5 C4 N1 123.2(6) . .
C4 C5 H5 120.6 . .
C6 C5 C4 118.8(6) . .
C6 C5 H5 120.6 . .
C5 C6 C7 120.6(6) . .
C5 C6 C8 121.4(6) . .
C7 C6 C8 118.0(5) . .
C2 C7 C6 120.3(6) . .
C2 C7 H7 119.9 . .
C6 C7 H7 119.9 . .
O9 C8 O10 126.9(6) 4_545 4_545
O9 C8 C6 116.9(5) 4_545 .
O10 C8 C6 116.2(5) 4_545 .
O3 C9 C10 115.6(5) . .
O4 C9 O3 127.0(5) . .
O4 C9 C10 117.5(6) . .
C11 C10 C9 119.4(6) . .
C29 C10 C9 118.9(6) 4 .
C29 C10 C11 121.8(6) 4 .
C10 C11 H11 120.6 . .
C10 C11 C12 118.7(6) . .
C12 C11 H11 120.6 . .
C11 C12 N4 123.7(7) . .
C28 C12 N4 115.9(6) 4 .
C28 C12 C11 120.3(7) 4 .
O5 C13 C14 115.9(5) . .
O6 C13 O5 126.7(5) . .
O6 C13 C14 117.4(5) . .
C15 C14 C13 119.5(6) . .
C15 C14 C19 120.9(5) . .
C19 C14 C13 119.6(6) . .
C14 C15 H15 120.4 . .
C14 C15 C16 119.3(6) . .
C16 C15 H15 120.4 . .
N7 C16 C15 114.8(6) . .
C17 C16 N7 125.3(6) . .
C17 C16 C15 119.9(6) . .
C16 C17 H17 120.0 . .
C16 C17 C18 120.0(6) . .
C18 C17 H17 120.0 . .
C17 C18 C19 121.3(6) . .
C17 C18 C20 120.0(6) . .
C19 C18 C20 118.6(6) . .
C14 C19 C18 118.4(6) . .
C14 C19 H19 120.8 . .
C18 C19 H19 120.8 . .
O11 C20 O14 127.6(6) . 2
O11 C20 C18 116.6(5) . .
O14 C20 C18 115.8(6) 2 .
O7 C21 N10 118.6(6) . .
O7 C21 C22 122.3(6) . .
N10 C21 C22 119.2(6) . .
C21 C22 H22A 109.5 . .
C21 C22 H22B 109.5 . .
C21 C22 H22C 109.5 . .
H22A C22 H22B 109.5 . .
H22A C22 H22C 109.5 . .
H22B C22 H22C 109.5 . .
N10 C23 H23A 109.5 . .
N10 C23 H23B 109.5 . .
N10 C23 H23C 109.5 . .
H23A C23 H23B 109.5 . .
H23A C23 H23C 109.5 . .
H23B C23 H23C 109.5 . .
N10 C24 H24A 109.5 . .
N10 C24 H24B 109.5 . .
N10 C24 H24C 109.5 . .
H24A C24 H24B 109.5 . .
H24A C24 H24C 109.5 . .
H24B C24 H24C 109.5 . .
O12 C26 C27 115.5(5) . .
O13 C26 O12 126.6(6) 2 .
O13 C26 C27 117.9(6) 2 .
C28 C27 C26 121.5(5) . .
C29 C27 C26 119.0(6) . .
C29 C27 C28 119.5(6) . .
C12 C28 C27 119.6(6) 4_545 .
C12 C28 H28 120.2 4_545 .
C27 C28 H28 120.2 . .
C10 C29 C27 119.9(6) 4_545 .
C10 C29 H29 120.0 4_545 .
C27 C29 H29 120.0 . .

loop_
_geom_bond_atom_site_label_1
_geom_bond_atom_site_label_2
_geom_bond_distance
_geom_bond_site_symmetry_2
Cu1 Cu2 2.6451(12) .
Cu1 O1 1.955(5) .
Cu1 O3 1.958(4) .
Cu1 O5 1.985(4) .
Cu1 O7 2.174(4) .
Cu1 O9 1.951(4) .
Cu2 O2 1.952(4) .
Cu2 O4 1.967(4) .
Cu2 O6 1.956(4) .
Cu2 O8 2.156(4) .
Cu2 O10 1.957(5) .
Cu3 Cu3 2.6441(17) 2
Cu3 O11 1.958(5) .
Cu3 O12 1.954(4) .
Cu3 O13 1.967(5) .
Cu3 O14 1.975(4) .
Cu3 O15 2.137(4) .
O1 C1 1.218(7) .
O2 C1 1.250(7) .
O3 C9 1.267(8) .
O4 C9 1.258(8) .
O5 C13 1.269(7) .
O6 C13 1.251(8) .
O7 C21 1.278(8) .
O9 C8 1.243(7) 4
O10 C8 1.267(7) 4
O11 C20 1.248(8) .
O12 C26 1.268(8) .
O13 C26 1.258(7) 2
O14 C20 1.263(7) 2
N1 N2 1.231(9) .
N1 C4 1.429(8) .
N2 N3 1.121(10) .
N4 N5 1.259(9) .
N4 C12 1.422(10) .
N5 N6 1.112(10) .
N7 N8 1.256(9) .
N7 C16 1.405(9) .
N8 N9 1.129(9) .
N10 C21 1.328(8) .
N10 C23 1.470(9) .
N10 C24 1.448(8) .
C1 C2 1.552(8) .
C2 C3 1.421(8) .
C2 C7 1.390(9) .
C3 H3 0.9500 .
C3 C4 1.367(9) .
C4 C5 1.405(9) .
C5 H5 0.9500 .
C5 C6 1.377(9) .
C6 C7 1.391(8) .
C6 C8 1.504(8) .
C7 H7 0.9500 .
C9 C10 1.526(7) .
C10 C11 1.396(10) .
C10 C29 1.363(9) 4
C11 H11 0.9500 .
C11 C12 1.403(9) .
C12 C28 1.382(9) 4
C13 C14 1.505(8) .
C14 C15 1.387(9) .
C14 C19 1.395(8) .
C15 H15 0.9500 .
C15 C16 1.418(9) .
C16 C17 1.380(9) .
C17 H17 0.9500 .
C17 C18 1.380(10) .
C18 C19 1.402(8) .
C18 C20 1.527(8) .
C19 H19 0.9500 .
C20 O14 1.263(7) 2
C21 C22 1.490(9) .
C22 H22A 0.9800 .
C22 H22B 0.9800 .
C22 H22C 0.9800 .
C23 H23A 0.9800 .
C23 H23B 0.9800 .
C23 H23C 0.9800 .
C24 H24A 0.9800 .
C24 H24B 0.9800 .
C24 H24C 0.9800 .
C26 O13 1.258(7) 2
C26 C27 1.496(8) .
C27 C28 1.420(10) .
C27 C29 1.392(8) .
C28 H28 0.9500 .
C29 H29 0.9500 .

loop_
_geom_torsion_atom_site_label_1
_geom_torsion_atom_site_label_2
_geom_torsion_atom_site_label_3
_geom_torsion_atom_site_label_4
_geom_torsion
_geom_torsion_site_symmetry_1
_geom_torsion_site_symmetry_4
Cu1 O1 C1 O2 -9.3(8) . .
Cu1 O1 C1 C2 176.8(3) . .
Cu1 O3 C9 O4 -2.1(10) . .
Cu1 O3 C9 C10 176.4(4) . .
Cu1 O5 C13 O6 2.1(10) . .
Cu1 O5 C13 C14 -175.7(4) . .
Cu1 O7 C21 N10 173.8(4) . .
Cu1 O7 C21 C22 -6.8(9) . .
Cu2 O2 C1 O1 3.8(8) . .
Cu2 O2 C1 C2 177.6(3) . .
Cu2 O4 C9 O3 -3.6(10) . .
Cu2 O4 C9 C10 177.9(4) . .
Cu2 O6 C13 O5 -11.0(10) . .
Cu2 O6 C13 C14 166.7(4) . .
Cu3 O11 C20 O14 7.9(9) . 2
Cu3 O11 C20 C18 -171.8(4) . .
Cu3 O12 C26 O13 11.4(10) . 2
Cu3 O12 C26 C27 -169.1(4) . .
O1 C1 C2 C3 -3.4(7) . .
O1 C1 C2 C7 178.4(5) . .
O2 C1 C2 C3 -178.3(5) . .
O2 C1 C2 C7 3.5(7) . .
O3 C9 C10 C11 -166.6(6) . .
O3 C9 C10 C29 15.1(9) . 4
O4 C9 C10 C11 12.1(10) . .
O4 C9 C10 C29 -166.2(6) . 4
O5 C13 C14 C15 -12.4(10) . .
O5 C13 C14 C19 165.8(6) . .
O6 C13 C14 C15 169.6(6) . .
O6 C13 C14 C19 -12.2(9) . .
O12 C26 C27 C28 168.9(7) . .
O12 C26 C27 C29 -11.7(9) . .
O13 C26 C27 C28 -11.5(10) 2 .
O13 C26 C27 C29 167.9(6) 2 .
N1 C4 C5 C6 -177.5(6) . .
N2 N1 C4 C3 177.9(6) . .
N2 N1 C4 C5 -4.6(10) . .
N5 N4 C12 C11 3.7(13) . .
N5 N4 C12 C28 179.7(8) . 4
N7 C16 C17 C18 -177.8(7) . .
N8 N7 C16 C15 165.4(7) . .
N8 N7 C16 C17 -13.6(12) . .
C1 C2 C3 C4 -178.8(5) . .
C1 C2 C7 C6 178.4(5) . .
C2 C3 C4 N1 178.1(5) . .
C2 C3 C4 C5 0.6(9) . .
C3 C2 C7 C6 0.3(8) . .
C3 C4 C5 C6 -0.2(9) . .
C4 C5 C6 C7 -0.2(8) . .
C4 C5 C6 C8 176.9(5) . .
C5 C6 C7 C2 0.1(9) . .
C5 C6 C8 O9 171.4(5) . 4_545
C5 C6 C8 O10 -8.2(8) . 4_545
C7 C2 C3 C4 -0.6(9) . .
C7 C6 C8 O9 -11.5(8) . 4_545
C7 C6 C8 O10 169.0(5) . 4_545
C8 C6 C7 C2 -177.1(5) . .
C9 C10 C11 C12 180.0(7) . .
C10 C11 C12 N4 -179.5(8) . .
C10 C11 C12 C28 4.6(12) . 4
C13 C14 C15 C16 175.5(6) . .
C13 C14 C19 C18 -172.6(6) . .
C14 C15 C16 N7 179.1(7) . .
C14 C15 C16 C17 -1.9(11) . .
C15 C14 C19 C18 5.6(10) . .
C15 C16 C17 C18 3.3(11) . .
C16 C17 C18 C19 -0.2(11) . .
C16 C17 C18 C20 179.8(7) . .
C17 C18 C19 C14 -4.2(10) . .
C17 C18 C20 O11 -168.4(6) . .
C17 C18 C20 O14 11.8(9) . 2
C19 C14 C15 C16 -2.6(11) . .
C19 C18 C20 O11 11.6(9) . .
C19 C18 C20 O14 -168.2(6) . 2
C20 C18 C19 C14 175.8(6) . .
C23 N10 C21 O7 -4.0(10) . .
C23 N10 C21 C22 176.6(7) . .
C24 N10 C21 O7 174.4(6) . .
C24 N10 C21 C22 -5.0(10) . .
C26 C27 C28 C12 178.5(7) . 4_545
C26 C27 C29 C10 -175.8(6) . 4_545
C28 C27 C29 C10 3.6(11) . 4_545
C29 C10 C11 C12 -1.8(11) 4 .
C29 C27 C28 C12 -0.8(11) . 4_545

loop_
_platon_squeeze_void_nr
_platon_squeeze_void_average_x
_platon_squeeze_void_average_y
_platon_squeeze_void_average_z
_platon_squeeze_void_volume
_platon_squeeze_void_count_electrons
_platon_squeeze_void_content
1 0.000 0.721 -0.250 617 156 ' '
2 0.500 0.779 0.250 617 156 ' '
3 0.500 0.221 -0.250 617 156 ' '
4 1.000 0.279 0.250 617 156 ' '
